data_4337224
loop_
_publ_author_name
'Han, Jing'
'Nishihara, Sadafumi'
'Inoue, Katsuya'
'Kurmoo, Mohamedally'

_publ_section_title
;
 On the Nature of the Structural and Magnetic Phase Transitions in the
 Layered Perovskite-Like (CH3NH3)2[Fe(II)Cl4].
;
_journal_issue 4
_journal_name_full 'Inorganic chemistry'
_journal_page_first 2068
_journal_page_last 2075
_journal_paper_doi 10.1021/ic402535u
_journal_volume 53
_journal_year 2014
_chemical_formula_sum 'C H6 Cl2 Fe0.5 N'
_chemical_formula_weight 130.89
_chemical_name_systematic
; 
 ? 
;
_space_group_IT_number 56
_symmetry_space_group_name_Hall '-P 2ab 2ac'
_symmetry_space_group_name_H-M 'P c c n'
_atom_sites_solution_hydrogens geom
_atom_sites_solution_primary direct
_atom_sites_solution_secondary difmap
_audit_creation_method SHELXL-97
_cell_angle_alpha 90.00
_cell_angle_beta 90.00
_cell_angle_gamma 90.00
_cell_formula_units_Z 8
_cell_length_a 7.198(2)
_cell_length_b 7.198(2)
_cell_length_c 19.148(8)
_cell_measurement_temperature 250(2)
_cell_volume 992.1(6)
_computing_structure_refinement 'SHELXL-97 (Sheldrick, 1997)'
_computing_structure_solution 'SHELXS-97 (Sheldrick, 1990)'
_diffrn_ambient_temperature 250(2)
_diffrn_measured_fraction_theta_full 0.995
_diffrn_measured_fraction_theta_max 0.995
_diffrn_radiation_monochromator graphite
_diffrn_radiation_source 'fine-focus sealed tube'
_diffrn_radiation_type MoK\a
_diffrn_radiation_wavelength 0.71073
_diffrn_reflns_av_R_equivalents 0.0420
_diffrn_reflns_av_sigmaI/netI 0.0289
_diffrn_reflns_limit_h_max 9
_diffrn_reflns_limit_h_min -9
_diffrn_reflns_limit_k_max 9
_diffrn_reflns_limit_k_min -9
_diffrn_reflns_limit_l_max 25
_diffrn_reflns_limit_l_min -25
_diffrn_reflns_number 10157
_diffrn_reflns_theta_full 27.99
_diffrn_reflns_theta_max 27.99
_diffrn_reflns_theta_min 2.13
_exptl_absorpt_coefficient_mu 2.529
_exptl_absorpt_correction_T_max 0.4025
_exptl_absorpt_correction_T_min 0.1974
_exptl_crystal_density_diffrn 1.753
_exptl_crystal_density_method 'not measured'
_exptl_crystal_F_000 528
_exptl_crystal_size_max 0.95
_exptl_crystal_size_mid 0.46
_exptl_crystal_size_min 0.44
_refine_diff_density_max 0.560
_refine_diff_density_min -0.635
_refine_diff_density_rms 0.061
_refine_ls_extinction_method none
_refine_ls_goodness_of_fit_ref 1.220
_refine_ls_hydrogen_treatment mixed
_refine_ls_matrix_type full
_refine_ls_number_parameters 46
_refine_ls_number_reflns 1200
_refine_ls_number_restraints 0
_refine_ls_restrained_S_all 1.220
_refine_ls_R_factor_all 0.0571
_refine_ls_R_factor_gt 0.0533
_refine_ls_shift/su_max 0.000
_refine_ls_shift/su_mean 0.000
_refine_ls_structure_factor_coef Fsqd
_refine_ls_weighting_details 'calc w=1/[\s^2^(Fo^2^)+(0.0000P)^2^+1.2963P] where P=(Fo^2^+2Fc^2^)/3'
_refine_ls_weighting_scheme calc
_refine_ls_wR_factor_gt 0.1085
_refine_ls_wR_factor_ref 0.1112
_reflns_number_gt 1114
_reflns_number_total 1200
_reflns_threshold_expression >2sigma(I)
_cod_data_source_file C-250k-Pccn_0m.cif
_cod_data_source_block C-250K-Pccn
_cod_original_cell_volume 992.0(6)
_cod_original_sg_symbol_H-M '? P ccn'
_cod_original_formula_sum 'C H6 Cl2 Fe0.50 N'
_cod_database_code 4337224

loop_
_symmetry_equiv_pos_as_xyz
'x, y, z'
'-x+1/2, -y+1/2, z'
'x+1/2, -y, -z+1/2'
'-x, y+1/2, -z+1/2'
'-x, -y, -z'
'x-1/2, y-1/2, -z'
'-x-1/2, y, z-1/2'
'x, -y-1/2, z-1/2'

loop_
_atom_site_label
_atom_site_type_symbol
_atom_site_fract_x
_atom_site_fract_y
_atom_site_fract_z
_atom_site_U_iso_or_equiv
_atom_site_adp_type
_atom_site_occupancy
_atom_site_symmetry_multiplicity
_atom_site_calc_flag
_atom_site_refinement_flags
Cl1 Cl 0.52126(16) -0.01839(16) 0.12534(5) 0.0351(3) Uani 0.50 1 d P
Cl2 Cl 0.2500 -0.2500 0.00102(9) 0.0363(4) Uani 0.50 2 d SP
Cl3 Cl 0.2500 0.2500 0.01146(7) 0.0221(3) Uani 0.50 2 d SP
Fe1 Fe 0.5000 0.0000 0.0000 0.0177(2) Uani 0.50 2 d SP
N1 N 0.9903(5) -0.0083(5) 0.11387(19) 0.0342(8) Uani 0.50 1 d P
H1 H 1.0536 0.0789 0.0901 0.051 Uiso 0.50 1 calc PR
H1A H 0.8683 0.0019 0.1043 0.051 Uiso 0.50 1 calc PR
H1B H 1.0305 -0.1218 0.1012 0.051 Uiso 0.50 1 calc PR
C1 C 1.0199(9) 0.0173(9) 0.1879(3) 0.0559(15) Uani 0.50 1 d P
H1C H 1.1495 -0.0048 0.1989 0.084 Uiso 0.50 1 calc PR
H1D H 0.9429 -0.0694 0.2137 0.084 Uiso 0.50 1 calc PR
H1E H 0.9870 0.1434 0.2008 0.084 Uiso 0.50 1 calc PR

loop_
_atom_site_aniso_label
_atom_site_aniso_U_11
_atom_site_aniso_U_22
_atom_site_aniso_U_33
_atom_site_aniso_U_23
_atom_site_aniso_U_13
_atom_site_aniso_U_12
Cl1 0.0411(6) 0.0425(6) 0.0216(5) -0.0003(4) 0.0003(4) 0.0125(5)
Cl2 0.0234(7) 0.0218(7) 0.0636(11) 0.000 0.000 -0.0148(5)
Cl3 0.0171(6) 0.0174(6) 0.0319(6) 0.000 0.000 -0.0018(4)
Fe1 0.0163(4) 0.0158(4) 0.0210(4) 0.0000(3) 0.0000(3) -0.0085(3)
N1 0.038(2) 0.038(2) 0.0262(17) 0.0025(15) 0.0031(15) -0.0094(18)
C1 0.072(4) 0.070(4) 0.026(2) -0.004(2) -0.005(2) -0.012(3)

loop_
_atom_type_symbol
_atom_type_description
_atom_type_scat_dispersion_real
_atom_type_scat_dispersion_imag
_atom_type_scat_source
C C 0.0033 0.0016 'International Tables Vol C Tables 4.2.6.8 and 6.1.1.4'
H H 0.0000 0.0000 'International Tables Vol C Tables 4.2.6.8 and 6.1.1.4'
N N 0.0061 0.0033 'International Tables Vol C Tables 4.2.6.8 and 6.1.1.4'
Cl Cl 0.1484 0.1585 'International Tables Vol C Tables 4.2.6.8 and 6.1.1.4'
Fe Fe 0.3463 0.8444 'International Tables Vol C Tables 4.2.6.8 and 6.1.1.4'

loop_
_geom_angle_atom_site_label_1
_geom_angle_atom_site_label_2
_geom_angle_atom_site_label_3
_geom_angle
_geom_angle_site_symmetry_1
_geom_angle_site_symmetry_3
Fe1 Cl2 Fe1 179.12(8) 2_545 .
Fe1 Cl3 Fe1 170.14(6) 2 .
Cl1 Fe1 Cl1 180.00(5) 5_655 .
Cl1 Fe1 Cl2 89.91(5) 5_655 5_655
Cl1 Fe1 Cl2 90.09(5) . 5_655
Cl1 Fe1 Cl2 90.09(5) 5_655 .
Cl1 Fe1 Cl2 89.91(5) . .
Cl2 Fe1 Cl2 180.0 5_655 .
Cl1 Fe1 Cl3 90.12(4) 5_655 .
Cl1 Fe1 Cl3 89.88(4) . .
Cl2 Fe1 Cl3 90.04(2) 5_655 .
Cl2 Fe1 Cl3 89.96(2) . .
Cl1 Fe1 Cl3 89.87(4) 5_655 5_655
Cl1 Fe1 Cl3 90.13(4) . 5_655
Cl2 Fe1 Cl3 89.96(2) 5_655 5_655
Cl2 Fe1 Cl3 90.04(2) . 5_655
Cl3 Fe1 Cl3 180.0 . 5_655

loop_
_geom_bond_atom_site_label_1
_geom_bond_atom_site_label_2
_geom_bond_distance
_geom_bond_site_symmetry_2
Cl1 Fe1 2.4087(14) .
Cl2 Fe1 2.5449(5) 2_545
Cl2 Fe1 2.5449(5) .
Cl3 Fe1 2.5543(5) 2
Cl3 Fe1 2.5543(5) .
Fe1 Cl1 2.4086(14) 5_655
Fe1 Cl2 2.5449(5) 5_655
Fe1 Cl3 2.5543(5) 5_655
N1 C1 1.446(6) .

loop_
_geom_torsion_atom_site_label_1
_geom_torsion_atom_site_label_2
_geom_torsion_atom_site_label_3
_geom_torsion_atom_site_label_4
_geom_torsion
_geom_torsion_site_symmetry_1
_geom_torsion_site_symmetry_4
Fe1 Cl2 Fe1 Cl1 4.81(3) 2_545 5_655
Fe1 Cl2 Fe1 Cl1 -175.19(3) 2_545 .
Fe1 Cl2 Fe1 Cl2 180(8) 2_545 5_655
Fe1 Cl2 Fe1 Cl3 94.93(3) 2_545 .
Fe1 Cl2 Fe1 Cl3 -85.07(3) 2_545 5_655
Fe1 Cl3 Fe1 Cl1 -0.35(3) 2 5_655
Fe1 Cl3 Fe1 Cl1 179.65(3) 2 .
Fe1 Cl3 Fe1 Cl2 89.56(4) 2 5_655
Fe1 Cl3 Fe1 Cl2 -90.44(4) 2 .
Fe1 Cl3 Fe1 Cl3 0.0(14) 2 5_655
